data_4330397
loop_
_publ_author_name
'Martina E. Judmaier'
'Christof Holzer'
'Manuel Volpe'
'Nadia C. M\"osch-Zanetti'

_publ_section_title
;
 Molybdenum(VI) Dioxo Complexes Employing Schiff Base Ligands with an
 Intramolecular Donor for Highly Selective Olefin Epoxidation
;
_journal_name_full 'Inorganic Chemistry'
_journal_page_first 9956
_journal_page_last 9966
_journal_paper_doi 10.1021/ic301464w
_journal_volume 51
_journal_year 2012
_chemical_formula_moiety 'C36 H56 Mo N2 O6'
_chemical_formula_sum 'C36 H56 Mo N2 O6'
_chemical_formula_weight 708.77
_chemical_name_systematic
;
 ?
;
_space_group_IT_number 9
_symmetry_cell_setting monoclinic
_symmetry_space_group_name_Hall 'C -2yc'
_symmetry_space_group_name_H-M 'C 1 c 1'
_atom_sites_solution_hydrogens geom
_atom_sites_solution_primary direct
_atom_sites_solution_secondary difmap
_audit_creation_method SHELXL-97
_cell_angle_alpha 90.00
_cell_angle_beta 107.044(2)
_cell_angle_gamma 90.00
_cell_formula_units_Z 4
_cell_length_a 31.098(3)
_cell_length_b 10.1937(8)
_cell_length_c 11.9756(9)
_cell_measurement_reflns_used 9658
_cell_measurement_temperature 100(2)
_cell_measurement_theta_max 32.00
_cell_measurement_theta_min 2.74
_cell_volume 3629.6(5)
_computing_cell_refinement 'Bruker SAINT'
_computing_data_collection 'Bruker APEX2'
_computing_data_reduction 'Bruker SAINT'
_computing_molecular_graphics ORTEP
_computing_publication_material enCIFer
_computing_structure_refinement 'SIR-92 (Giacovazzo, 1992)'
_computing_structure_solution 'SHELXS-97 (Sheldrick, 2008)'
_diffrn_ambient_temperature 100(2)
_diffrn_measured_fraction_theta_full 0.999
_diffrn_measured_fraction_theta_max 0.999
_diffrn_measurement_device_type 'Bruker APEX-II CCD'
_diffrn_measurement_method '\f and \w scans'
_diffrn_radiation_monochromator graphite
_diffrn_radiation_source 'sealed tube'
_diffrn_radiation_type MoK\a
_diffrn_radiation_wavelength 0.71073
_diffrn_reflns_av_R_equivalents 0.0233
_diffrn_reflns_av_sigmaI/netI 0.0200
_diffrn_reflns_limit_h_max 43
_diffrn_reflns_limit_h_min -42
_diffrn_reflns_limit_k_max 14
_diffrn_reflns_limit_k_min -14
_diffrn_reflns_limit_l_max 16
_diffrn_reflns_limit_l_min -16
_diffrn_reflns_number 36836
_diffrn_reflns_theta_full 30.00
_diffrn_reflns_theta_max 30.00
_diffrn_reflns_theta_min 2.11
_diffrn_standards_decay_% none
_diffrn_standards_number 0
_exptl_absorpt_coefficient_mu 0.406
_exptl_absorpt_correction_T_max 0.7643
_exptl_absorpt_correction_T_min 0.6477
_exptl_absorpt_correction_type multi-scan
_exptl_absorpt_process_details SADABS
_exptl_crystal_colour colourless
_exptl_crystal_density_diffrn 1.297
_exptl_crystal_description parallelepiped
_exptl_crystal_F_000 1504
_exptl_crystal_size_max 0.7
_exptl_crystal_size_mid 0.3
_exptl_crystal_size_min 0.2
_refine_diff_density_max 1.033
_refine_diff_density_min -0.576
_refine_diff_density_rms 0.054
_refine_ls_abs_structure_details 'Flack H D (1983), Acta Cryst. A39, 876-881'
_refine_ls_abs_structure_Flack 0.00(1)
_refine_ls_extinction_method none
_refine_ls_goodness_of_fit_ref 1.034
_refine_ls_hydrogen_treatment riding
_refine_ls_matrix_type full
_refine_ls_number_parameters 421
_refine_ls_number_reflns 9485
_refine_ls_number_restraints 2
_refine_ls_restrained_S_all 1.034
_refine_ls_R_factor_all 0.0225
_refine_ls_R_factor_gt 0.0221
_refine_ls_shift/su_max 0.001
_refine_ls_shift/su_mean 0.000
_refine_ls_structure_factor_coef Fsqd
_refine_ls_weighting_details 'calc w=1/[\s^2^(Fo^2^)+(0.0373P)^2^+1.6497P] where P=(Fo^2^+2Fc^2^)/3'
_refine_ls_weighting_scheme calc
_refine_ls_wR_factor_gt 0.0576
_refine_ls_wR_factor_ref 0.0579
_reflns_number_gt 9350
_reflns_number_total 9485
_reflns_threshold_expression >2sigma(I)
_cod_data_source_file ic301464w_si_001.cif
_cod_data_source_block motbun
_cod_original_cell_volume 3629.5(5)
_cod_original_sg_symbol_H-M 'C c'
_cod_database_code 4330397

loop_
_symmetry_equiv_pos_as_xyz
'x, y, z'
'x, -y, z+1/2'
'x+1/2, y+1/2, z'
'x+1/2, -y+1/2, z+1/2'

loop_
_atom_site_label
_atom_site_type_symbol
_atom_site_fract_x
_atom_site_fract_y
_atom_site_fract_z
_atom_site_U_iso_or_equiv
_atom_site_adp_type
_atom_site_occupancy
_atom_site_symmetry_multiplicity
_atom_site_calc_flag
_atom_site_refinement_flags
_atom_site_disorder_assembly
_atom_site_disorder_group
Mo1 Mo 0.615673(5) 0.903334(9) 0.029455(6) 0.01222(3) Uani 1 1 d . . .
N1 N 0.61275(5) 1.09999(11) 0.13340(12) 0.0144(2) Uani 1 1 d . . .
N2 N 0.61238(4) 0.82128(12) 0.20838(11) 0.0141(2) Uani 1 1 d . . .
O1 O 0.62256(4) 1.00092(11) -0.07927(10) 0.0198(2) Uani 1 1 d . . .
O2 O 0.61259(4) 0.74649(11) -0.02196(10) 0.0194(2) Uani 1 1 d . . .
O3 O 0.67957(4) 0.90569(10) 0.11674(11) 0.0151(2) Uani 1 1 d . . .
O4 O 0.55065(4) 0.92780(11) -0.00201(10) 0.0149(2) Uani 1 1 d . . .
O5 O 0.65891(4) 1.33967(11) 0.09149(11) 0.0236(2) Uani 1 1 d . . .
O6 O 0.56990(5) 0.56335(13) 0.22023(14) 0.0311(3) Uani 1 1 d . . .
C1 C 0.57870(5) 1.17657(14) 0.10857(12) 0.0154(3) Uani 1 1 d . . .
H1 H 0.5817 1.2559 0.1519 0.018 Uiso 1 1 calc R . .
C2 C 0.53576(5) 1.15439(14) 0.02059(12) 0.0148(3) Uani 1 1 d . . .
C3 C 0.50557(5) 1.26013(15) -0.00443(13) 0.0170(3) Uani 1 1 d . . .
H3 H 0.5141 1.3410 0.0353 0.020 Uiso 1 1 calc R . .
C4 C 0.46370(5) 1.24914(15) -0.08564(13) 0.0166(3) Uani 1 1 d . . .
C5 C 0.45346(5) 1.12887(16) -0.14449(13) 0.0178(3) Uani 1 1 d . . .
H5 H 0.4255 1.1215 -0.2035 0.021 Uiso 1 1 calc R . .
C6 C 0.48164(5) 1.01922(14) -0.12210(13) 0.0151(3) Uani 1 1 d . A .
C7 C 0.52359(5) 1.03228(14) -0.03521(12) 0.0136(2) Uani 1 1 d . . .
C8 C 0.42920(6) 1.36073(16) -0.11342(14) 0.0191(3) Uani 1 1 d . . .
C9 C 0.44047(8) 1.4646(2) -0.01706(19) 0.0380(5) Uani 1 1 d . . .
H9A H 0.4430 1.4228 0.0583 0.057 Uiso 1 1 calc R . .
H9B H 0.4166 1.5307 -0.0334 0.057 Uiso 1 1 calc R . .
H9C H 0.4691 1.5067 -0.0143 0.057 Uiso 1 1 calc R . .
C10 C 0.42884(6) 1.42415(18) -0.23045(16) 0.0245(3) Uani 1 1 d . . .
H10A H 0.4054 1.4918 -0.2513 0.037 Uiso 1 1 calc R . .
H10B H 0.4226 1.3569 -0.2916 0.037 Uiso 1 1 calc R . .
H10C H 0.4582 1.4642 -0.2230 0.037 Uiso 1 1 calc R . .
C11 C 0.38194(6) 1.30843(19) -0.12406(18) 0.0289(4) Uani 1 1 d . . .
H11A H 0.3820 1.2641 -0.0514 0.043 Uiso 1 1 calc R . .
H11B H 0.3730 1.2461 -0.1891 0.043 Uiso 1 1 calc R . .
H11C H 0.3606 1.3816 -0.1386 0.043 Uiso 1 1 calc R . .
C12 C 0.46541(6) 0.88933(16) -0.18498(17) 0.0224(3) Uani 1 1 d . . .
C13 C 0.50219(8) 0.8124(3) -0.2148(2) 0.0500(7) Uani 1 1 d . A .
H13A H 0.4891 0.7361 -0.2624 0.075 Uiso 1 1 calc R . .
H13B H 0.5242 0.7829 -0.1426 0.075 Uiso 1 1 calc R . .
H13C H 0.5171 0.8685 -0.2587 0.075 Uiso 1 1 calc R . .
C14 C 0.44891(14) 0.8043(3) -0.1006(3) 0.0707(10) Uani 1 1 d . A .
H14A H 0.4232 0.8470 -0.0840 0.106 Uiso 1 1 calc R . .
H14B H 0.4732 0.7932 -0.0277 0.106 Uiso 1 1 calc R . .
H14C H 0.4397 0.7183 -0.1360 0.106 Uiso 1 1 calc R . .
C15 C 0.42245(15) 0.9040(3) -0.2846(4) 0.0302(12) Uiso 0.585(12) 1 d P A 1
H15A H 0.4268 0.9701 -0.3397 0.045 Uiso 0.585(12) 1 calc PR A 1
H15B H 0.3980 0.9317 -0.2536 0.045 Uiso 0.585(12) 1 calc PR A 1
H15C H 0.4147 0.8198 -0.3249 0.045 Uiso 0.585(12) 1 calc PR A 1
C15A C 0.4368(2) 0.9163(5) -0.3155(6) 0.0370(18) Uiso 0.415(12) 1 d P A 2
H15D H 0.4540 0.9724 -0.3533 0.056 Uiso 0.415(12) 1 calc PR A 2
H15E H 0.4087 0.9604 -0.3164 0.056 Uiso 0.415(12) 1 calc PR A 2
H15F H 0.4300 0.8329 -0.3576 0.056 Uiso 0.415(12) 1 calc PR A 2
C16 C 0.65320(5) 1.15326(15) 0.21817(13) 0.0166(3) Uani 1 1 d . . .
H16A H 0.6712 1.0809 0.2641 0.020 Uiso 1 1 calc R . .
H16B H 0.6445 1.2133 0.2728 0.020 Uiso 1 1 calc R . .
C17 C 0.68100(5) 1.22735(15) 0.15266(14) 0.0198(3) Uani 1 1 d . . .
H17A H 0.7097 1.2553 0.2092 0.024 Uiso 1 1 calc R . .
H17B H 0.6884 1.1669 0.0962 0.024 Uiso 1 1 calc R . .
C18 C 0.66401(7) 1.45444(18) 0.1619(2) 0.0331(4) Uani 1 1 d . . .
H18A H 0.6523 1.4377 0.2282 0.050 Uiso 1 1 calc R . .
H18B H 0.6473 1.5270 0.1152 0.050 Uiso 1 1 calc R . .
H18C H 0.6959 1.4776 0.1909 0.050 Uiso 1 1 calc R . .
C19 C 0.64641(5) 0.78016(14) 0.29081(12) 0.0143(3) Uani 1 1 d . . .
H19 H 0.6406 0.7500 0.3600 0.017 Uiso 1 1 calc R . .
C20 C 0.69292(5) 0.77524(14) 0.28867(12) 0.0140(2) Uani 1 1 d . . .
C21 C 0.72343(5) 0.70770(15) 0.38107(12) 0.0165(3) Uani 1 1 d . . .
H21 H 0.7133 0.6721 0.4422 0.020 Uiso 1 1 calc R . .
C22 C 0.76791(5) 0.69229(15) 0.38433(12) 0.0173(3) Uani 1 1 d . . .
C23 C 0.78094(5) 0.74456(15) 0.29062(13) 0.0173(3) Uani 1 1 d . . .
H23 H 0.8112 0.7316 0.2905 0.021 Uiso 1 1 calc R . .
C24 C 0.75262(5) 0.81385(14) 0.19811(13) 0.0148(3) Uani 1 1 d . . .
C25 C 0.70754(5) 0.83203(14) 0.19958(12) 0.0135(2) Uani 1 1 d . . .
C26 C 0.80288(6) 0.62012(17) 0.48155(14) 0.0212(3) Uani 1 1 d . . .
C27 C 0.84393(6) 0.7093(2) 0.53306(17) 0.0314(4) Uani 1 1 d . . .
H27A H 0.8568 0.7358 0.4710 0.047 Uiso 1 1 calc R . .
H27B H 0.8666 0.6613 0.5935 0.047 Uiso 1 1 calc R . .
H27C H 0.8345 0.7874 0.5675 0.047 Uiso 1 1 calc R . .
C28 C 0.81880(6) 0.49677(17) 0.43024(15) 0.0245(3) Uani 1 1 d . . .
H28A H 0.7930 0.4393 0.3963 0.037 Uiso 1 1 calc R . .
H28B H 0.8411 0.4499 0.4924 0.037 Uiso 1 1 calc R . .
H28C H 0.8324 0.5229 0.3694 0.037 Uiso 1 1 calc R . .
C29 C 0.78422(8) 0.5789(2) 0.58102(17) 0.0325(5) Uani 1 1 d . . .
H29A H 0.7756 0.6572 0.6168 0.049 Uiso 1 1 calc R . .
H29B H 0.8073 0.5304 0.6399 0.049 Uiso 1 1 calc R . .
H29C H 0.7578 0.5228 0.5501 0.049 Uiso 1 1 calc R . .
C30 C 0.76917(6) 0.86513(18) 0.09743(15) 0.0218(3) Uani 1 1 d . . .
C31 C 0.76469(8) 1.0142(2) 0.0866(3) 0.0493(7) Uani 1 1 d . . .
H31A H 0.7794 1.0546 0.1624 0.074 Uiso 1 1 calc R . .
H31B H 0.7328 1.0382 0.0618 0.074 Uiso 1 1 calc R . .
H31C H 0.7790 1.0454 0.0286 0.074 Uiso 1 1 calc R . .
C32 C 0.74190(7) 0.8013(3) -0.01724(16) 0.0366(5) Uani 1 1 d . . .
H32A H 0.7100 0.8221 -0.0318 0.055 Uiso 1 1 calc R . .
H32B H 0.7461 0.7059 -0.0117 0.055 Uiso 1 1 calc R . .
H32C H 0.7522 0.8349 -0.0816 0.055 Uiso 1 1 calc R . .
C33 C 0.81888(6) 0.8317(2) 0.11561(17) 0.0284(4) Uani 1 1 d . . .
H33A H 0.8286 0.8683 0.0512 0.043 Uiso 1 1 calc R . .
H33B H 0.8227 0.7362 0.1175 0.043 Uiso 1 1 calc R . .
H33C H 0.8371 0.8693 0.1897 0.043 Uiso 1 1 calc R . .
C34 C 0.56876(5) 0.80501(15) 0.23142(13) 0.0169(3) Uani 1 1 d . . .
H34A H 0.5493 0.8812 0.1997 0.020 Uiso 1 1 calc R . .
H34B H 0.5734 0.8016 0.3168 0.020 Uiso 1 1 calc R . .
C35 C 0.54576(6) 0.67895(17) 0.17498(15) 0.0227(3) Uani 1 1 d . . .
H35A H 0.5155 0.6739 0.1864 0.027 Uiso 1 1 calc R . .
H35B H 0.5417 0.6830 0.0899 0.027 Uiso 1 1 calc R . .
C36 C 0.56853(7) 0.5301(2) 0.3344(2) 0.0345(4) Uani 1 1 d . . .
H36A H 0.5822 0.6008 0.3887 0.052 Uiso 1 1 calc R . .
H36B H 0.5853 0.4486 0.3595 0.052 Uiso 1 1 calc R . .
H36C H 0.5372 0.5180 0.3338 0.052 Uiso 1 1 calc R . .

loop_
_atom_site_aniso_label
_atom_site_aniso_U_11
_atom_site_aniso_U_22
_atom_site_aniso_U_33
_atom_site_aniso_U_23
_atom_site_aniso_U_13
_atom_site_aniso_U_12
Mo1 0.01165(5) 0.01232(5) 0.01152(5) 0.00035(5) 0.00158(3) 0.00172(5)
N1 0.0138(6) 0.0153(6) 0.0128(5) -0.0009(4) 0.0021(5) -0.0009(4)
N2 0.0110(5) 0.0152(5) 0.0159(5) -0.0001(4) 0.0037(4) 0.0005(4)
O1 0.0209(6) 0.0224(6) 0.0158(5) 0.0040(4) 0.0049(4) 0.0035(4)
O2 0.0210(6) 0.0150(5) 0.0208(5) -0.0040(4) 0.0039(4) 0.0022(4)
O3 0.0121(5) 0.0162(5) 0.0161(5) 0.0040(4) 0.0029(4) 0.0028(3)
O4 0.0133(5) 0.0126(4) 0.0163(5) -0.0012(4) 0.0006(4) 0.0015(4)
O5 0.0278(6) 0.0160(5) 0.0262(6) -0.0007(4) 0.0068(5) -0.0017(4)
O6 0.0346(7) 0.0190(5) 0.0450(8) 0.0010(6) 0.0202(6) -0.0003(5)
C1 0.0149(7) 0.0146(6) 0.0158(6) -0.0031(5) 0.0032(5) -0.0015(5)
C2 0.0141(6) 0.0142(6) 0.0151(6) -0.0006(5) 0.0027(5) -0.0001(5)
C3 0.0174(7) 0.0155(6) 0.0174(6) -0.0005(5) 0.0041(5) 0.0017(5)
C4 0.0172(7) 0.0157(6) 0.0167(6) 0.0016(5) 0.0047(5) 0.0043(5)
C5 0.0153(7) 0.0183(6) 0.0167(6) 0.0020(5) -0.0004(6) 0.0020(6)
C6 0.0144(6) 0.0137(6) 0.0155(6) 0.0002(5) 0.0019(5) -0.0005(5)
C7 0.0124(6) 0.0147(6) 0.0134(5) 0.0016(5) 0.0033(5) 0.0003(5)
C8 0.0195(7) 0.0179(7) 0.0186(7) 0.0022(6) 0.0035(6) 0.0071(6)
C9 0.0436(12) 0.0301(10) 0.0318(10) -0.0098(8) -0.0023(9) 0.0191(9)
C10 0.0231(8) 0.0230(7) 0.0273(8) 0.0099(6) 0.0069(7) 0.0070(6)
C11 0.0230(8) 0.0297(9) 0.0377(9) 0.0072(8) 0.0145(7) 0.0093(7)
C12 0.0164(7) 0.0167(7) 0.0273(8) -0.0039(6) -0.0041(7) 0.0009(5)
C13 0.0305(11) 0.0585(15) 0.0611(15) -0.0469(13) 0.0135(11) -0.0076(10)
C14 0.108(3) 0.0371(13) 0.090(2) -0.0231(14) 0.065(2) -0.0391(16)
C16 0.0134(7) 0.0177(6) 0.0166(6) -0.0024(5) 0.0013(5) -0.0012(5)
C17 0.0163(7) 0.0181(7) 0.0248(7) -0.0033(6) 0.0055(6) -0.0022(5)
C18 0.0374(11) 0.0184(8) 0.0453(11) -0.0082(8) 0.0147(9) -0.0001(7)
C19 0.0145(6) 0.0139(6) 0.0143(6) -0.0006(5) 0.0039(5) -0.0003(5)
C20 0.0125(6) 0.0152(6) 0.0130(5) -0.0009(5) 0.0016(5) 0.0012(5)
C21 0.0179(7) 0.0177(6) 0.0126(6) 0.0007(5) 0.0025(5) 0.0026(5)
C22 0.0166(7) 0.0187(6) 0.0134(6) -0.0007(5) -0.0005(5) 0.0052(5)
C23 0.0130(7) 0.0183(6) 0.0187(6) -0.0011(5) 0.0017(5) 0.0021(5)
C24 0.0130(6) 0.0139(6) 0.0165(6) -0.0010(5) 0.0025(5) -0.0002(5)
C25 0.0119(6) 0.0129(6) 0.0139(6) 0.0000(5) 0.0011(5) 0.0005(5)
C26 0.0213(8) 0.0247(7) 0.0148(6) 0.0006(6) 0.0007(6) 0.0102(6)
C27 0.0251(9) 0.0328(9) 0.0262(8) -0.0057(7) -0.0080(7) 0.0113(7)
C28 0.0284(9) 0.0225(8) 0.0223(7) 0.0015(6) 0.0070(6) 0.0110(7)
C29 0.0363(11) 0.0438(11) 0.0171(8) 0.0098(7) 0.0073(8) 0.0208(9)
C30 0.0163(7) 0.0236(7) 0.0280(8) 0.0076(7) 0.0104(6) 0.0040(6)
C31 0.0420(12) 0.0249(9) 0.097(2) 0.0241(11) 0.0451(14) 0.0072(9)
C32 0.0245(9) 0.0674(14) 0.0189(7) 0.0069(8) 0.0077(7) 0.0096(9)
C33 0.0170(8) 0.0377(10) 0.0327(9) 0.0067(7) 0.0109(7) 0.0036(7)
C34 0.0130(6) 0.0185(7) 0.0200(6) 0.0014(5) 0.0061(5) 0.0007(5)
C35 0.0167(7) 0.0255(8) 0.0248(7) 0.0009(6) 0.0043(6) -0.0058(6)
C36 0.0287(10) 0.0271(9) 0.0483(12) 0.0154(9) 0.0121(9) 0.0011(7)

loop_
_atom_type_symbol
_atom_type_description
_atom_type_scat_dispersion_real
_atom_type_scat_dispersion_imag
_atom_type_scat_source
C C 0.0033 0.0016 'International Tables Vol C Tables 4.2.6.8 and 6.1.1.4'
H H 0.0000 0.0000 'International Tables Vol C Tables 4.2.6.8 and 6.1.1.4'
N N 0.0061 0.0033 'International Tables Vol C Tables 4.2.6.8 and 6.1.1.4'
O O 0.0106 0.0060 'International Tables Vol C Tables 4.2.6.8 and 6.1.1.4'
Mo Mo -1.6832 0.6857 'International Tables Vol C Tables 4.2.6.8 and 6.1.1.4'

loop_
_geom_angle_atom_site_label_1
_geom_angle_atom_site_label_2
_geom_angle_atom_site_label_3
_geom_angle
O1 Mo1 O2 106.15(6)
O1 Mo1 O3 93.77(5)
O2 Mo1 O3 98.35(5)
O1 Mo1 O4 97.62(5)
O2 Mo1 O4 95.98(5)
O3 Mo1 O4 158.44(4)
O1 Mo1 N2 164.36(5)
O2 Mo1 N2 89.00(5)
O3 Mo1 N2 79.90(5)
O4 Mo1 N2 84.35(5)
O1 Mo1 N1 86.58(5)
O2 Mo1 N1 166.75(5)
O3 Mo1 N1 84.17(5)
O4 Mo1 N1 78.33(5)
N2 Mo1 N1 78.60(4)
C1 N1 C16 114.70(12)
C1 N1 Mo1 123.35(10)
C16 N1 Mo1 121.16(10)
C19 N2 C34 114.55(12)
C19 N2 Mo1 125.03(10)
C34 N2 Mo1 120.30(9)
C25 O3 Mo1 136.51(10)
C7 O4 Mo1 132.76(10)
C17 O5 C18 113.77(14)
C35 O6 C36 113.83(15)
N1 C1 C2 126.51(13)
C3 C2 C7 120.46(14)
C3 C2 C1 116.72(13)
C7 C2 C1 122.78(13)
C4 C3 C2 121.41(14)
C3 C4 C5 116.90(14)
C3 C4 C8 123.22(14)
C5 C4 C8 119.88(14)
C6 C5 C4 124.43(14)
C5 C6 C7 117.17(13)
C5 C6 C12 119.93(14)
C7 C6 C12 122.78(13)
O4 C7 C2 120.10(13)
O4 C7 C6 120.34(13)
C2 C7 C6 119.48(13)
C9 C8 C4 111.05(14)
C9 C8 C11 107.79(16)
C4 C8 C11 110.68(14)
C9 C8 C10 109.58(16)
C4 C8 C10 109.10(13)
C11 C8 C10 108.60(14)
C13 C12 C15 114.7(2)
C13 C12 C14 106.6(2)
C15 C12 C14 100.8(3)
C13 C12 C6 113.61(15)
C15 C12 C6 112.85(17)
C14 C12 C6 106.89(17)
C13 C12 C15A 95.9(3)
C15 C12 C15A 24.9(2)
C14 C12 C15A 123.5(3)
C6 C12 C15A 110.1(2)
N1 C16 C17 109.08(12)
O5 C17 C16 113.70(13)
N2 C19 C20 126.56(13)
C25 C20 C21 120.40(13)
C25 C20 C19 123.03(13)
C21 C20 C19 116.57(13)
C22 C21 C20 121.08(14)
C21 C22 C23 117.08(13)
C21 C22 C26 123.99(14)
C23 C22 C26 118.92(14)
C24 C23 C22 124.47(14)
C23 C24 C25 117.00(14)
C23 C24 C30 121.29(14)
C25 C24 C30 121.68(13)
O3 C25 C20 120.65(13)
O3 C25 C24 119.51(13)
C20 C25 C24 119.83(13)
C29 C26 C22 112.21(15)
C29 C26 C27 108.01(16)
C22 C26 C27 110.00(14)
C29 C26 C28 109.01(15)
C22 C26 C28 109.17(13)
C27 C26 C28 108.36(15)
C31 C30 C32 109.50(19)
C31 C30 C24 111.23(16)
C32 C30 C24 109.55(14)
C31 C30 C33 107.21(16)
C32 C30 C33 107.63(15)
C24 C30 C33 111.63(14)
N2 C34 C35 110.47(13)
O6 C35 C34 113.78(14)

loop_
_geom_bond_atom_site_label_1
_geom_bond_atom_site_label_2
_geom_bond_distance
Mo1 O1 1.7013(11)
Mo1 O2 1.7059(11)
Mo1 O3 1.9556(12)
Mo1 O4 1.9611(11)
Mo1 N2 2.3303(12)
Mo1 N1 2.3754(12)
N1 C1 1.278(2)
N1 C16 1.4695(19)
N2 C19 1.2876(19)
N2 C34 1.4705(19)
O3 C25 1.3411(18)
O4 C7 1.3433(18)
O5 C17 1.423(2)
O5 C18 1.424(2)
O6 C35 1.417(2)
O6 C36 1.422(3)
C1 C2 1.456(2)
C2 C3 1.403(2)
C2 C7 1.411(2)
C3 C4 1.383(2)
C4 C5 1.403(2)
C4 C8 1.532(2)
C5 C6 1.397(2)
C6 C7 1.417(2)
C6 C12 1.534(2)
C8 C9 1.529(3)
C8 C11 1.533(3)
C8 C10 1.540(2)
C12 C13 1.513(3)
C12 C15 1.515(4)
C12 C14 1.530(3)
C12 C15A 1.579(6)
C16 C17 1.527(2)
C19 C20 1.455(2)
C20 C25 1.401(2)
C20 C21 1.408(2)
C21 C22 1.381(2)
C22 C23 1.405(2)
C22 C26 1.529(2)
C23 C24 1.389(2)
C24 C25 1.419(2)
C24 C30 1.535(2)
C26 C29 1.529(3)
C26 C27 1.541(3)
C26 C28 1.543(2)
C30 C31 1.528(3)
C30 C32 1.532(3)
C30 C33 1.535(2)
C34 C35 1.529(2)
